data_1510829
loop_
_publ_author_name
'Hammerschmidt, A.'
'Krebs, B.'
'Doech, M.'
'Puettmann, C.'

_publ_section_title
;
 Sr3 (B S3)2 und Sr3 (B3 S6)2 : zwei neue nicht-oxidische Chalkogenoborate
 mit trigonal-planar koordiniertem Bor
;
_journal_name_full 'Zeitschrift fuer Anorganische und Allgemeine Chemie'
_journal_page_first 551
_journal_page_last 555
_journal_paper_doi 10.1002/zaac.200390089
_journal_volume 629
_journal_year 2003
_chemical_formula_sum 'B2 S6 Sr3'
_chemical_name_systematic 'Sr3 (B S3)2'
_space_group_IT_number 15
_symmetry_space_group_name_Hall '-C 2yc'
_symmetry_space_group_name_H-M 'C 1 2/c 1'
_cell_angle_alpha 90
_cell_angle_beta 102.24
_cell_angle_gamma 90
_cell_formula_units_Z 4
_cell_length_a 10.187
_cell_length_b 6.61
_cell_length_c 15.411
_cell_volume 1014.127
_citation_journal_id_ASTM ZAACAB
_cod_data_source_file boron_339.cif
_cod_data_source_block B2S6Sr3
_cod_database_code 1510829

loop_
_symmetry_equiv_pos_as_xyz
x,y,z
-x,y,-z+1/2
-x,-y,-z
x,-y,z-1/2
x+1/2,y+1/2,z
-x+1/2,y+1/2,-z+1/2
-x+1/2,-y+1/2,-z
x+1/2,-y+1/2,z-1/2

loop_
_atom_site_label
_atom_site_type_symbol
_atom_site_fract_x
_atom_site_fract_y
_atom_site_fract_z
_atom_site_occupancy
_atom_site_U_iso_or_equiv
S3 S-2 0.074896 -0.201004 0.430199 1 0.0
S2 S-2 0.110601 -0.659 0.392501 1 0.0
B1 B+3 0.138702 -0.394001 0.365004 1 0.0
Sr2 Sr+2 -0.162861 -0.484411 0.41327 1 0.0
S1 S-2 0.222201 -0.305299 0.279298 1 0.0
Sr1 Sr+2 0 0.0222 0.25 1 0.0
